data_1001007
loop_
_publ_author_name
'Choisnet, J'
'Groult, D'
'Raveau, B'
'Gasperin, M'

_publ_section_title
;
Nouvelles structures a tunnels de section pentagonale K~3~ Nb~3~ B~2~
O~12~ et K~3~ Ta~3~ B~2~ O~12~
;
_journal_coden_ASTM ACBCAR
_journal_name_full 'Acta Crystallographica B (24,1968-38,1982)'
_journal_page_first 1841
_journal_page_last 1845
_journal_paper_doi 10.1107/S056774087700716X
_journal_volume 33
_journal_year 1977
_chemical_formula_structural 'K3 B2 NB3 O12'
_chemical_formula_sum 'B2 K3 Nb3 O12'
_chemical_name_systematic 'Tripotassium boro-niobate *'
_space_group_IT_number 157
_symmetry_cell_setting trigonal
_symmetry_Int_Tables_number 157
_symmetry_space_group_name_Hall 'P 3 -2'
_symmetry_space_group_name_H-M 'P 3 1 m'
_cell_angle_alpha 90
_cell_angle_beta 90
_cell_angle_gamma 120
_cell_formula_units_Z 1
_cell_length_a 8.753(5)
_cell_length_b 8.753(5)
_cell_length_c 3.966(1)
_cell_volume 263.1
_exptl_crystal_density_meas 3.85
_refine_ls_R_factor_all 0.08
_cod_database_code 1001007

loop_
_symmetry_equiv_pos_as_xyz
x,y,z
-y,x-y,z
y-x,-x,z
y,x,z
-x,y-x,z
x-y,-y,z

loop_
_atom_site_label
_atom_site_type_symbol
_atom_site_symmetry_multiplicity
_atom_site_Wyckoff_symbol
_atom_site_fract_x
_atom_site_fract_y
_atom_site_fract_z
_atom_site_occupancy
_atom_site_attached_hydrogens
_atom_site_calc_flag
K1 K1+ 3 c 0.5964(9) 0. 0.4989(22) 1. 0 d
Nb1 Nb5+ 3 c 0.2463(3) 0. 0. 1. 0 d
O1 O2- 3 c 0.8179(35) 0. -0.0076(75) 1. 0 d
O2 O2- 3 c 0.2606(29) 0. 0.4930(121) 1. 0 d
O3 O2- 6 d 0.5030(28) 0.1854(20) -0.0169(57) 1. 0 d
B1 B3+ 2 b 0.3333 0.6667 -0.0188(134) 1. 0 d

loop_
_atom_type_symbol
_atom_type_oxidation_number
K1+ 1.000
Nb5+ 5.000
O2- -2.000
B3+ 3.000
